data_2237272
loop_
_publ_author_name
'Smith, Graham'
'Wermuth, Urs D.'

_publ_section_title
;
 4-(4-Nitrobenzyl)pyridinium 3-carboxy-4-hydroxybenzenesulfonate
;
_journal_coeditor_code BH2470
_journal_issue 2
_journal_name_full 'Acta Crystallographica Section E'
_journal_page_first o206
_journal_paper_doi 10.1107/S1600536813000093
_journal_volume 69
_journal_year 2013
_chemical_formula_iupac 'C12 H11 N2 O2 +, C7 H5 O6 S -'
_chemical_formula_moiety 'C12 H11 N2 O2 +, C7 H5 O6 S -'
_chemical_formula_sum 'C19 H16 N2 O8 S'
_chemical_formula_weight 432.41
_chemical_name_common '4-(4-nitrobenzyl)pyridinium 5-sulfosalicylate'
_chemical_name_systematic
;
4-(4-Nitrobenzyl)pyridinium 3-carboxy-4-hydroxybenzenesulfonate
;
_space_group_IT_number 14
_symmetry_cell_setting monoclinic
_symmetry_space_group_name_Hall '-P 2ybc'
_symmetry_space_group_name_H-M 'P 1 21/c 1'
_atom_sites_solution_hydrogens geom
_atom_sites_solution_primary direct
_atom_sites_solution_secondary difmap
_audit_creation_method SHELXL97
_cell_angle_alpha 90.00
_cell_angle_beta 92.848(9)
_cell_angle_gamma 90.00
_cell_formula_units_Z 4
_cell_length_a 7.4154(7)
_cell_length_b 12.8896(10)
_cell_length_c 19.649(2)
_cell_measurement_reflns_used 3757
_cell_measurement_temperature 200.0(10)
_cell_measurement_theta_max 28.79
_cell_measurement_theta_min 3.15
_cell_volume 1875.8(3)
_computing_cell_refinement 'CrysAlis PRO (Agilent, 2012)'
_computing_data_collection 'CrysAlis PRO (Agilent, 2012)'
_computing_data_reduction 'CrysAlis PRO (Agilent, 2012)'
_computing_molecular_graphics 'PLATON (Spek, 2009)'
_computing_publication_material 'PLATON (Spek, 2009)'
_computing_structure_refinement 'SHELXL97 (Sheldrick, 2008) within WinGX (Farrugia, 2012)'
_computing_structure_solution 'SIR92 (Altomare <i>et al.</i>, 1993)'
_diffrn_ambient_temperature 200.0(10)
_diffrn_detector_area_resol_mean 16.077
_diffrn_measured_fraction_theta_full 0.999
_diffrn_measured_fraction_theta_max 0.999
_diffrn_measurement_device_type 'Oxford Diffraction Gemini-S CCD-detector'
_diffrn_measurement_method '\w scans'
_diffrn_radiation_monochromator graphite
_diffrn_radiation_source 'Enhance (Mo) X-ray source'
_diffrn_radiation_type MoK\a
_diffrn_radiation_wavelength 0.71073
_diffrn_reflns_av_R_equivalents 0.0487
_diffrn_reflns_av_sigmaI/netI 0.1120
_diffrn_reflns_limit_h_max 9
_diffrn_reflns_limit_h_min -9
_diffrn_reflns_limit_k_max 15
_diffrn_reflns_limit_k_min -15
_diffrn_reflns_limit_l_max 24
_diffrn_reflns_limit_l_min 0
_diffrn_reflns_number 14534
_diffrn_reflns_theta_full 26.00
_diffrn_reflns_theta_max 26.00
_diffrn_reflns_theta_min 3.16
_diffrn_standards_number 0
_exptl_absorpt_coefficient_mu 0.226
_exptl_absorpt_correction_T_max 0.980
_exptl_absorpt_correction_T_min 0.916
_exptl_absorpt_correction_type multi-scan
_exptl_absorpt_process_details '(CrysAlis PRO; Agilent, 2012)'
_exptl_crystal_colour colourless
_exptl_crystal_density_diffrn 1.531
_exptl_crystal_density_method 'not measured'
_exptl_crystal_description block
_exptl_crystal_F_000 896
_exptl_crystal_size_max 0.25
_exptl_crystal_size_mid 0.20
_exptl_crystal_size_min 0.15
_refine_diff_density_max 0.391
_refine_diff_density_min -0.539
_refine_ls_extinction_method none
_refine_ls_goodness_of_fit_ref 1.206
_refine_ls_hydrogen_treatment constr
_refine_ls_matrix_type full
_refine_ls_number_constraints 0
_refine_ls_number_parameters 272
_refine_ls_number_reflns 3671
_refine_ls_number_restraints 0
_refine_ls_restrained_S_all 1.206
_refine_ls_R_factor_all 0.1048
_refine_ls_R_factor_gt 0.0705
_refine_ls_shift/su_max 0.000
_refine_ls_shift/su_mean 0.000
_refine_ls_structure_factor_coef Fsqd
_refine_ls_weighting_details 'calc w=1/[\s^2^(Fo^2^)+(0.0464P)^2^+2.5904P] where P=(Fo^2^+2Fc^2^)/3'
_refine_ls_weighting_scheme calc
_refine_ls_wR_factor_gt 0.1639
_refine_ls_wR_factor_ref 0.1726
_reflns_number_gt 2631
_reflns_number_total 3671
_reflns_threshold_expression I>2\s(I)
_cod_data_source_file bh2470.cif
_cod_data_source_block I
_cod_original_sg_symbol_H-M 'P 21/c'
_cod_database_code 2237272
_cod_database_fobs_code 2237272

loop_
_symmetry_equiv_pos_as_xyz
'x, y, z'
'-x, y+1/2, -z+1/2'
'-x, -y, -z'
'x, -y+1/2, z+1/2'

loop_
_atom_site_aniso_label
_atom_site_aniso_U_11
_atom_site_aniso_U_22
_atom_site_aniso_U_33
_atom_site_aniso_U_12
_atom_site_aniso_U_13
_atom_site_aniso_U_23
O41 0.098(3) 0.0271(19) 0.074(3) -0.016(2) -0.012(3) -0.020(2)
O42 0.082(3) 0.033(2) 0.059(3) -0.008(2) 0.004(2) 0.0134(19)
N1 0.040(3) 0.027(2) 0.036(2) 0.0075(19) 0.0044(18) 0.0012(18)
N41 0.034(2) 0.024(2) 0.054(3) -0.0013(18) -0.001(2) -0.006(2)
C2 0.032(3) 0.034(3) 0.065(4) 0.000(2) 0.013(3) 0.008(3)
C3 0.039(3) 0.020(2) 0.050(3) -0.004(2) 0.004(2) 0.003(2)
C4 0.033(3) 0.021(2) 0.025(2) -0.002(2) -0.0044(19) 0.0075(18)
C5 0.030(3) 0.031(2) 0.038(3) -0.002(2) -0.003(2) -0.003(2)
C6 0.043(3) 0.023(2) 0.037(3) -0.003(2) -0.008(2) 0.001(2)
C11 0.033(3) 0.023(2) 0.035(3) 0.002(2) 0.001(2) -0.007(2)
C21 0.069(4) 0.035(3) 0.027(3) -0.002(3) -0.004(2) 0.000(2)
C31 0.066(4) 0.028(3) 0.039(3) 0.000(3) -0.009(3) -0.011(2)
C41 0.029(3) 0.023(2) 0.036(3) 0.001(2) -0.001(2) -0.008(2)
C42 0.040(3) 0.026(2) 0.040(3) 0.003(2) 0.008(2) 0.001(2)
C51 0.036(3) 0.031(2) 0.031(3) -0.002(2) -0.001(2) 0.001(2)
C61 0.035(3) 0.030(2) 0.026(2) -0.006(2) -0.002(2) -0.007(2)
S5A 0.0326(6) 0.0160(5) 0.0364(6) -0.0023(5) 0.0040(5) -0.0030(5)
O2A 0.093(3) 0.051(2) 0.0285(19) 0.004(2) 0.0092(19) 0.0112(18)
O11A 0.059(2) 0.0190(15) 0.0336(18) -0.0051(16) 0.0011(16) 0.0005(14)
O12A 0.059(2) 0.0300(18) 0.040(2) 0.0037(18) 0.0116(17) 0.0138(16)
O51A 0.046(2) 0.0291(17) 0.0398(19) -0.0026(17) -0.0037(15) -0.0011(15)
O52A 0.049(2) 0.0192(16) 0.061(2) -0.0087(16) -0.0056(18) -0.0087(16)
O53A 0.079(3) 0.0230(16) 0.052(2) 0.0096(18) 0.036(2) 0.0085(16)
C1A 0.034(3) 0.028(2) 0.034(3) 0.003(2) 0.011(2) 0.005(2)
C2A 0.047(3) 0.037(3) 0.026(2) 0.010(2) 0.013(2) 0.004(2)
C3A 0.057(3) 0.049(3) 0.027(3) 0.002(3) 0.002(2) -0.011(2)
C4A 0.039(3) 0.031(3) 0.039(3) -0.004(2) 0.009(2) -0.013(2)
C5A 0.022(2) 0.021(2) 0.032(2) -0.0002(18) 0.0023(19) -0.0011(18)
C6A 0.031(3) 0.028(2) 0.023(2) -0.002(2) 0.0027(19) -0.0013(19)
C11A 0.026(2) 0.031(2) 0.035(3) 0.002(2) 0.009(2) 0.005(2)

loop_
_atom_site_type_symbol
_atom_site_label
_atom_site_fract_x
_atom_site_fract_y
_atom_site_fract_z
_atom_site_U_iso_or_equiv
_atom_site_thermal_displace_type
_atom_site_calc_flag
_atom_site_refinement_flags
_atom_site_occupancy
O O41 0.5308(6) 1.2075(3) 0.6714(2) 0.0669(15) Uani . . 1.000
O O42 0.4378(6) 1.1939(3) 0.5666(2) 0.0580(16) Uani . . 1.000
N N1 0.6089(5) 0.4772(3) 0.58094(19) 0.0343(14) Uani . . 1.000
N N41 0.4750(5) 1.1565(3) 0.6224(2) 0.0374(14) Uani . . 1.000
C C2 0.6921(7) 0.5677(4) 0.5906(3) 0.0433(19) Uani . . 1.000
C C3 0.6005(7) 0.6507(4) 0.6162(3) 0.0363(16) Uani . . 1.000
C C4 0.4226(6) 0.6405(3) 0.6324(2) 0.0265(14) Uani . . 1.000
C C5 0.3420(6) 0.5439(3) 0.6213(2) 0.0332(16) Uani . . 1.000
C C6 0.4369(7) 0.4631(3) 0.5959(2) 0.0347(16) Uani . . 1.000
C C11 0.3719(6) 0.8367(3) 0.6512(2) 0.0304(16) Uani . . 1.000
C C21 0.4350(8) 0.8981(4) 0.7051(2) 0.0439(19) Uani . . 1.000
C C31 0.4738(7) 1.0020(4) 0.6955(3) 0.0447(19) Uani . . 1.000
C C41 0.4452(6) 1.0441(3) 0.6322(2) 0.0294(16) Uani . . 1.000
C C42 0.3137(7) 0.7262(3) 0.6619(2) 0.0351(16) Uani . . 1.000
C C51 0.3888(6) 0.9853(4) 0.5774(2) 0.0328(16) Uani . . 1.000
C C61 0.3547(6) 0.8809(3) 0.5871(2) 0.0305(14) Uani . . 1.000
S S5A 0.96726(16) 0.31180(8) 0.53828(6) 0.0283(3) Uani . . 1.000
O O2A 1.0084(6) -0.0013(3) 0.75787(17) 0.0573(14) Uani . . 1.000
O O11A 0.8687(5) -0.0882(2) 0.55774(16) 0.0372(10) Uani . . 1.000
O O12A 0.9140(5) -0.1398(2) 0.66576(17) 0.0427(11) Uani . . 1.000
O O51A 0.7756(5) 0.3169(2) 0.51826(16) 0.0385(11) Uani . . 1.000
O O52A 1.0352(5) 0.4070(2) 0.56822(18) 0.0433(11) Uani . . 1.000
O O53A 1.0709(5) 0.2754(2) 0.48221(18) 0.0503(13) Uani . . 1.000
C C1A 0.9474(6) 0.0393(3) 0.6394(2) 0.0317(16) Uani . . 1.000
C C2A 1.0008(7) 0.0680(4) 0.7061(2) 0.0363(16) Uani . . 1.000
C C3A 1.0483(7) 0.1698(4) 0.7204(2) 0.0443(17) Uani . . 1.000
C C4A 1.0432(7) 0.2439(4) 0.6695(2) 0.0361(17) Uani . . 1.000
C C5A 0.9863(6) 0.2161(3) 0.6031(2) 0.0250(12) Uani . . 1.000
C C6A 0.9407(6) 0.1142(3) 0.5884(2) 0.0273(14) Uani . . 1.000
C C11A 0.9080(6) -0.0709(3) 0.6227(2) 0.0304(14) Uani . . 1.000
H H1 0.66760 0.42610 0.56460 0.0410 Uiso . R 1.000
H H2 0.81240 0.57490 0.58020 0.0520 Uiso calc R 1.000
H H3 0.65890 0.71410 0.62250 0.0440 Uiso calc R 1.000
H H5 0.22190 0.53430 0.63130 0.0400 Uiso calc R 1.000
H H6 0.38210 0.39880 0.58900 0.0420 Uiso calc R 1.000
H H21 0.45160 0.86920 0.74840 0.0520 Uiso calc R 1.000
H H31 0.51860 1.04250 0.73170 0.0540 Uiso calc R 1.000
H H51 0.37360 1.01480 0.53430 0.0390 Uiso calc R 1.000
H H61 0.31950 0.83990 0.54990 0.0370 Uiso calc R 1.000
H H421 0.31140 0.71450 0.71060 0.0420 Uiso calc R 1.000
H H422 0.19060 0.71940 0.64330 0.0420 Uiso calc R 1.000
H H2A 0.97480 -0.06270 0.73320 0.0860 Uiso . R 1.000
H H3A 1.08390 0.18860 0.76480 0.0530 Uiso calc R 1.000
H H4A 1.07740 0.31190 0.67930 0.0430 Uiso calc R 1.000
H H6A 0.90540 0.09560 0.54390 0.0320 Uiso calc R 1.000
H H11A 0.88000 -0.15700 0.54300 0.0560 Uiso . R 1.000

loop_
_atom_type_symbol
_atom_type_description
_atom_type_scat_dispersion_real
_atom_type_scat_dispersion_imag
_atom_type_scat_source
C C 0.0033 0.0016 'International Tables Vol C Tables 4.2.6.8 and 6.1.1.4'
H H 0.0000 0.0000 'International Tables Vol C Tables 4.2.6.8 and 6.1.1.4'
N N 0.0061 0.0033 'International Tables Vol C Tables 4.2.6.8 and 6.1.1.4'
O O 0.0106 0.0060 'International Tables Vol C Tables 4.2.6.8 and 6.1.1.4'
S S 0.1246 0.1234 'International Tables Vol C Tables 4.2.6.8 and 6.1.1.4'

loop_
_geom_angle_atom_site_label_1
_geom_angle_atom_site_label_2
_geom_angle_atom_site_label_3
_geom_angle
_geom_angle_publ_flag
O51A S5A O53A 110.8(2) no
O51A S5A C5A 105.49(19) no
O52A S5A O53A 113.4(2) no
O52A S5A C5A 106.6(2) no
O53A S5A C5A 107.09(19) no
O51A S5A O52A 112.85(19) no
C2A O2A H2A 100.00 no
C11A O11A H11A 116.00 no
C2 N1 C6 122.0(4) no
O41 N41 O42 123.4(4) no
O42 N41 C41 118.5(4) no
O41 N41 C41 118.1(4) no
C6 N1 H1 119.00 no
C2 N1 H1 119.00 no
N1 C2 C3 120.1(5) no
C2 C3 C4 120.4(5) no
C5 C4 C42 118.9(4) no
C3 C4 C5 117.2(4) no
C3 C4 C42 123.9(4) no
C4 C5 C6 120.9(4) no
N1 C6 C5 119.5(4) no
C21 C11 C42 121.5(4) no
C21 C11 C61 118.3(4) no
C42 C11 C61 120.2(4) no
C11 C21 C31 120.9(4) no
C21 C31 C41 119.0(5) no
N41 C41 C31 119.4(4) no
N41 C41 C51 118.9(4) no
C31 C41 C51 121.7(4) no
C4 C42 C11 118.6(4) no
C41 C51 C61 118.8(4) no
C11 C61 C51 121.1(4) no
N1 C2 H2 120.00 no
C3 C2 H2 120.00 no
C4 C3 H3 120.00 no
C2 C3 H3 120.00 no
C4 C5 H5 120.00 no
C6 C5 H5 119.00 no
N1 C6 H6 120.00 no
C5 C6 H6 120.00 no
C11 C21 H21 120.00 no
C31 C21 H21 119.00 no
C21 C31 H31 120.00 no
C41 C31 H31 120.00 no
C4 C42 H422 108.00 no
C11 C42 H421 108.00 no
C11 C42 H422 108.00 no
H421 C42 H422 107.00 no
C4 C42 H421 108.00 no
C41 C51 H51 121.00 no
C61 C51 H51 121.00 no
C11 C61 H61 119.00 no
C51 C61 H61 119.00 no
C6A C1A C11A 120.4(4) no
C2A C1A C11A 120.2(4) no
C2A C1A C6A 119.3(4) no
O2A C2A C3A 118.2(4) no
O2A C2A C1A 121.9(4) no
C1A C2A C3A 119.9(4) no
C2A C3A C4A 120.7(4) no
C3A C4A C5A 119.6(4) no
C4A C5A C6A 119.8(4) no
S5A C5A C4A 120.1(3) no
S5A C5A C6A 120.0(3) no
C1A C6A C5A 120.6(4) no
O12A C11A C1A 122.8(4) no
O11A C11A O12A 123.1(4) no
O11A C11A C1A 114.1(3) no
C2A C3A H3A 120.00 no
C4A C3A H3A 120.00 no
C3A C4A H4A 120.00 no
C5A C4A H4A 120.00 no
C1A C6A H6A 120.00 no
C5A C6A H6A 120.00 no

loop_
_geom_bond_atom_site_label_1
_geom_bond_atom_site_label_2
_geom_bond_distance
_geom_bond_publ_flag
S5A C5A 1.774(4) no
S5A O53A 1.452(4) no
S5A O51A 1.457(4) no
S5A O52A 1.441(3) no
O41 N41 1.221(6) no
O42 N41 1.217(6) no
O2A C2A 1.353(6) no
O11A C11A 1.314(5) no
O12A C11A 1.226(5) no
O2A H2A 0.9500 no
O11A H11A 0.9400 no
N1 C6 1.336(6) no
N1 C2 1.329(6) no
N41 C41 1.480(5) no
N1 H1 0.8600 no
C2 C3 1.376(7) no
C3 C4 1.379(7) no
C4 C5 1.394(6) no
C4 C42 1.502(6) no
C5 C6 1.365(6) no
C11 C21 1.385(6) no
C11 C42 1.506(6) no
C11 C61 1.383(6) no
C21 C31 1.385(7) no
C31 C41 1.364(7) no
C41 C51 1.365(6) no
C51 C61 1.384(6) no
C2 H2 0.9300 no
C3 H3 0.9300 no
C5 H5 0.9300 no
C6 H6 0.9300 no
C21 H21 0.9300 no
C31 H31 0.9300 no
C42 H422 0.9700 no
C42 H421 0.9700 no
C51 H51 0.9300 no
C61 H61 0.9300 no
C1A C11A 1.484(6) no
C1A C2A 1.400(6) no
C1A C6A 1.391(6) no
C2A C3A 1.384(7) no
C3A C4A 1.382(6) no
C4A C5A 1.398(6) no
C5A C6A 1.383(6) no
C3A H3A 0.9300 no
C4A H4A 0.9300 no
C6A H6A 0.9300 no

loop_
_geom_hbond_atom_site_label_D
_geom_hbond_atom_site_label_H
_geom_hbond_atom_site_label_A
_geom_hbond_site_symmetry_A
_geom_hbond_distance_DH
_geom_hbond_distance_HA
_geom_hbond_distance_DA
_geom_hbond_angle_DHA
_geom_hbond_publ_flag
N1 H1 O51A . 0.86 1.88 2.732(5) 172 yes
O2A H2A O12A . 0.95 1.70 2.613(5) 159 yes
O11A H11A O53A 3_756 0.94 1.65 2.583(4) 172 yes
C2 H2 O53A 3_766 0.93 2.47 3.078(6) 123 no
C3A H3A O12A 2_756 0.93 2.60 3.323(6) 135 no
C4A H4A O52A . 0.93 2.51 2.893(6) 105 no
C5 H5 O52A 1_455 0.93 2.44 3.024(5) 120 no
C6 H6 O52A 1_455 0.93 2.59 3.087(6) 114 no
C6A H6A O11A . 0.93 2.40 2.724(5) 100 no
C61 H61 O51A 3_666 0.93 2.51 3.394(5) 160 no
C42 H421 O41 2_646 0.97 2.55 3.427(6) 151 no

loop_
_geom_torsion_atom_site_label_1
_geom_torsion_atom_site_label_2
_geom_torsion_atom_site_label_3
_geom_torsion_atom_site_label_4
_geom_torsion
_geom_torsion_publ_flag
O53A S5A C5A C6A -54.6(4) no
O52A S5A C5A C4A 5.3(4) no
O53A S5A C5A C4A 126.9(4) no
O51A S5A C5A C4A -114.9(4) no
O52A S5A C5A C6A -176.3(4) no
O51A S5A C5A C6A 63.5(4) no
C6 N1 C2 C3 -0.6(8) no
C2 N1 C6 C5 0.6(7) no
O41 N41 C41 C31 2.5(6) no
O42 N41 C41 C51 4.3(6) no
O41 N41 C41 C51 -177.8(4) no
O42 N41 C41 C31 -175.4(5) no
N1 C2 C3 C4 0.4(8) no
C2 C3 C4 C42 178.7(5) no
C2 C3 C4 C5 -0.4(7) no
C3 C4 C5 C6 0.5(6) no
C42 C4 C5 C6 -178.6(4) no
C3 C4 C42 C11 22.4(6) no
C5 C4 C42 C11 -158.6(4) no
C4 C5 C6 N1 -0.6(6) no
C61 C11 C42 C4 69.8(6) no
C21 C11 C61 C51 -3.9(7) no
C21 C11 C42 C4 -113.5(5) no
C42 C11 C21 C31 -174.6(5) no
C61 C11 C21 C31 2.3(8) no
C42 C11 C61 C51 172.9(4) no
C11 C21 C31 C41 1.4(8) no
C21 C31 C41 N41 176.1(5) no
C21 C31 C41 C51 -3.6(8) no
C31 C41 C51 C61 2.0(7) no
N41 C41 C51 C61 -177.7(4) no
C41 C51 C61 C11 1.9(7) no
C2A C1A C11A O11A -176.6(4) no
C2A C1A C11A O12A 2.6(7) no
C6A C1A C11A O11A 0.1(6) no
C6A C1A C11A O12A 179.2(4) no
C11A C1A C2A O2A -3.8(7) no
C11A C1A C2A C3A 175.9(4) no
C2A C1A C6A C5A 0.0(7) no
C11A C1A C6A C5A -176.7(4) no
C6A C1A C2A O2A 179.4(5) no
C6A C1A C2A C3A -0.8(7) no
O2A C2A C3A C4A 180.0(5) no
C1A C2A C3A C4A 0.2(8) no
C2A C3A C4A C5A 1.2(8) no
C3A C4A C5A C6A -1.9(7) no
C3A C4A C5A S5A 176.5(4) no
S5A C5A C6A C1A -177.2(3) no
C4A C5A C6A C1A 1.3(7) no
